data_7016425
loop_
_publ_author_name
'Chuchuryukin, Alexey V.'
'Huang, Rubin'
'van Faassen, Ernst E.'
'van Klink, Gerard P. M.'
'Lutz, Martin'
'Chadwick, John C.'
'Spek, Anthony L.'
'van Koten, Gerard'

_publ_section_title
;
 Mono N,C,N-pincer complexes of titanium, vanadium and niobium.
 Synthesis, structure and catalytic activity in olefin polymerisation.
;
_journal_issue 35
_journal_name_full 'Dalton transactions (Cambridge, England : 2003)'
_journal_page_first 8887
_journal_page_last 8895
_journal_paper_doi 10.1039/c1dt10482a
_journal_volume 40
_journal_year 2011
_chemical_formula_moiety 'C36 H28 Au2 Cl2 P2'
_chemical_formula_sum 'C36 H28 Au2 Cl2 P2'
_chemical_formula_weight 987.36
_chemical_name_systematic
;
?
;
_space_group_IT_number 14
_symmetry_cell_setting monoclinic
_symmetry_space_group_name_Hall '-P 2ybc'
_symmetry_space_group_name_H-M 'P 1 21/c 1'
_atom_sites_solution_hydrogens geom
_atom_sites_solution_primary heavy
_atom_sites_solution_secondary difmap
_audit_creation_method SHELXL-97
_cell_angle_alpha 90.00
_cell_angle_beta 103.3920(12)
_cell_angle_gamma 90.00
_cell_formula_units_Z 4
_cell_length_a 17.3144(4)
_cell_length_b 11.9885(3)
_cell_length_c 17.2423(5)
_cell_measurement_reflns_used 64614
_cell_measurement_temperature 150(2)
_cell_measurement_theta_max 23.53
_cell_measurement_theta_min 1.02
_cell_volume 3481.73(16)
_computing_cell_refinement HKL2000
_computing_data_collection 'Nonius COLLECT'
_computing_data_reduction 'HKL2000, denzox, Sadabs'
_computing_structure_refinement 'SHELXL-97 (Sheldrick, 1997)'
_computing_structure_solution 'DIRDIF-99 (Beurskens et al., 1999)'
_diffrn_ambient_temperature 150(2)
_diffrn_measured_fraction_theta_full 0.996
_diffrn_measured_fraction_theta_max 0.996
_diffrn_measurement_device_type 'Nonius KappaCCD'
_diffrn_radiation_monochromator graphite
_diffrn_radiation_source 'rotating anode'
_diffrn_radiation_type MoK\a
_diffrn_radiation_wavelength 0.71073
_diffrn_reflns_av_R_equivalents 0.0758
_diffrn_reflns_av_sigmaI/netI 0.0642
_diffrn_reflns_limit_h_max 19
_diffrn_reflns_limit_h_min -19
_diffrn_reflns_limit_k_max 13
_diffrn_reflns_limit_k_min -13
_diffrn_reflns_limit_l_max 19
_diffrn_reflns_limit_l_min -19
_diffrn_reflns_number 28598
_diffrn_reflns_theta_full 23.56
_diffrn_reflns_theta_max 23.56
_diffrn_reflns_theta_min 2.09
_exptl_absorpt_coefficient_mu 8.686
_exptl_absorpt_correction_T_max 0.77
_exptl_absorpt_correction_T_min 0.50
_exptl_absorpt_correction_type multi-scan
_exptl_absorpt_process_details Sadabs
_exptl_crystal_colour colourless
_exptl_crystal_density_diffrn 1.884
_exptl_crystal_density_method 'not measured'
_exptl_crystal_description plate
_exptl_crystal_F_000 1864
_exptl_crystal_size_max 0.15
_exptl_crystal_size_mid 0.15
_exptl_crystal_size_min 0.03
_platon_squeeze_details
;
;
_refine_diff_density_max 1.189
_refine_diff_density_min -0.878
_refine_diff_density_rms 0.155
_refine_ls_extinction_method none
_refine_ls_goodness_of_fit_ref 1.010
_refine_ls_hydrogen_treatment constr
_refine_ls_matrix_type full
_refine_ls_number_parameters 379
_refine_ls_number_reflns 5174
_refine_ls_number_restraints 0
_refine_ls_restrained_S_all 1.010
_refine_ls_R_factor_all 0.0689
_refine_ls_R_factor_gt 0.0381
_refine_ls_shift/su_max 0.001
_refine_ls_shift/su_mean 0.000
_refine_ls_structure_factor_coef Fsqd
_refine_ls_weighting_details 'calc w=1/[\s^2^(Fo^2^)+(0.0252P)^2^+9.2022P] where P=(Fo^2^+2Fc^2^)/3'
_refine_ls_weighting_scheme calc
_refine_ls_wR_factor_gt 0.0683
_refine_ls_wR_factor_ref 0.0743
_reflns_number_gt 3697
_reflns_number_total 5174
_reflns_threshold_expression I>2\s(I)
_cod_data_source_file c1dt10482a.txt
_cod_data_source_block s3683a
_cod_original_sg_symbol_H-M 'P 21/c'
_cod_database_code 7016425

loop_
_symmetry_equiv_pos_as_xyz
'x, y, z'
'-x, y+1/2, -z+1/2'
'-x, -y, -z'
'x, -y-1/2, z-1/2'

loop_
_atom_site_label
_atom_site_type_symbol
_atom_site_fract_x
_atom_site_fract_y
_atom_site_fract_z
_atom_site_U_iso_or_equiv
_atom_site_adp_type
_atom_site_occupancy
_atom_site_symmetry_multiplicity
_atom_site_calc_flag
_atom_site_refinement_flags
Au1 Au -0.01045(2) 0.16444(3) 0.38515(2) 0.03937(13) Uani 1 1 d .
Au2 Au 0.45306(2) 0.75077(3) 0.15523(2) 0.03063(11) Uani 1 1 d .
Cl1 Cl -0.12713(15) 0.1850(2) 0.29108(16) 0.0637(8) Uani 1 1 d .
Cl2 Cl 0.39096(13) 0.80979(19) 0.03037(13) 0.0415(6) Uani 1 1 d .
P1 P 0.10619(13) 0.14429(19) 0.47161(13) 0.0293(6) Uani 1 1 d .
P2 P 0.51217(13) 0.69054(18) 0.27679(13) 0.0254(5) Uani 1 1 d .
C11 C 0.1461(5) 0.0050(7) 0.4666(6) 0.034(2) Uani 1 1 d .
C12 C 0.1722(5) -0.0601(8) 0.5331(6) 0.038(2) Uani 1 1 d .
H12 H 0.1706 -0.0322 0.5843 0.046 Uiso 1 1 calc R
C13 C 0.2010(5) -0.1667(9) 0.5254(7) 0.050(3) Uani 1 1 d .
H13 H 0.2181 -0.2124 0.5712 0.060 Uiso 1 1 calc R
C14 C 0.2049(6) -0.2060(9) 0.4513(8) 0.058(3) Uani 1 1 d .
H14 H 0.2251 -0.2787 0.4463 0.070 Uiso 1 1 calc R
C15 C 0.1799(6) -0.1411(9) 0.3841(8) 0.062(3) Uani 1 1 d .
H15 H 0.1838 -0.1679 0.3333 0.075 Uiso 1 1 calc R
C16 C 0.1494(6) -0.0374(8) 0.3916(6) 0.049(3) Uani 1 1 d .
H16 H 0.1302 0.0066 0.3453 0.059 Uiso 1 1 calc R
C17 C 0.1066(5) 0.1696(7) 0.5759(5) 0.029(2) Uani 1 1 d .
C18 C 0.0382(5) 0.1566(7) 0.6024(5) 0.039(2) Uani 1 1 d .
H18 H -0.0097 0.1356 0.5661 0.047 Uiso 1 1 calc R
C19 C 0.0387(6) 0.1741(9) 0.6822(6) 0.053(3) Uani 1 1 d .
H19 H -0.0081 0.1635 0.7012 0.064 Uiso 1 1 calc R
C110 C 0.1062(7) 0.2058(9) 0.7318(6) 0.060(3) Uani 1 1 d .
H110 H 0.1065 0.2195 0.7861 0.072 Uiso 1 1 calc R
C111 C 0.1756(7) 0.2194(9) 0.7065(6) 0.064(3) Uani 1 1 d .
H111 H 0.2226 0.2422 0.7434 0.076 Uiso 1 1 calc R
C112 C 0.1771(6) 0.2004(8) 0.6288(6) 0.048(3) Uani 1 1 d .
H112 H 0.2250 0.2080 0.6112 0.057 Uiso 1 1 calc R
C113 C 0.1796(5) 0.2403(7) 0.4496(5) 0.027(2) Uani 1 1 d .
C114 C 0.1638(5) 0.3534(7) 0.4453(5) 0.036(2) Uani 1 1 d .
H114 H 0.1157 0.3796 0.4565 0.043 Uiso 1 1 calc R
C115 C 0.2160(5) 0.4293(7) 0.4253(5) 0.035(2) Uani 1 1 d .
H115 H 0.2036 0.5066 0.4231 0.042 Uiso 1 1 calc R
C116 C 0.2870(5) 0.3926(7) 0.4084(5) 0.024(2) Uani 1 1 d .
C117 C 0.3023(5) 0.2804(7) 0.4136(5) 0.028(2) Uani 1 1 d .
H117 H 0.3502 0.2540 0.4022 0.034 Uiso 1 1 calc R
C118 C 0.2512(5) 0.2042(7) 0.4345(5) 0.034(2) Uani 1 1 d .
H118 H 0.2647 0.1273 0.4387 0.041 Uiso 1 1 calc R
C21 C 0.5491(5) 0.8027(7) 0.3462(5) 0.026(2) Uani 1 1 d .
C22 C 0.6005(5) 0.8816(7) 0.3260(5) 0.032(2) Uani 1 1 d .
H22 H 0.6153 0.8753 0.2765 0.038 Uiso 1 1 calc R
C23 C 0.6300(5) 0.9682(7) 0.3764(5) 0.038(2) Uani 1 1 d .
H23 H 0.6652 1.0212 0.3624 0.045 Uiso 1 1 calc R
C24 C 0.6069(5) 0.9766(7) 0.4491(6) 0.038(2) Uani 1 1 d .
H24 H 0.6263 1.0365 0.4843 0.046 Uiso 1 1 calc R
C25 C 0.5565(5) 0.8995(7) 0.4701(5) 0.034(2) Uani 1 1 d .
H25 H 0.5414 0.9066 0.5194 0.041 Uiso 1 1 calc R
C26 C 0.5276(5) 0.8112(7) 0.4194(5) 0.031(2) Uani 1 1 d .
H26 H 0.4936 0.7572 0.4342 0.037 Uiso 1 1 calc R
C27 C 0.5971(5) 0.5988(7) 0.2789(5) 0.027(2) Uani 1 1 d .
C28 C 0.6597(5) 0.5922(7) 0.3457(6) 0.038(2) Uani 1 1 d .
H28 H 0.6611 0.6394 0.3903 0.046 Uiso 1 1 calc R
C29 C 0.7195(5) 0.5168(7) 0.3467(6) 0.040(2) Uani 1 1 d .
H29 H 0.7621 0.5108 0.3926 0.049 Uiso 1 1 calc R
C210 C 0.7182(6) 0.4487(8) 0.2805(6) 0.045(3) Uani 1 1 d .
H210 H 0.7607 0.3984 0.2809 0.054 Uiso 1 1 calc R
C211 C 0.6564(5) 0.4544(8) 0.2155(6) 0.042(3) Uani 1 1 d .
H211 H 0.6548 0.4065 0.1713 0.050 Uiso 1 1 calc R
C212 C 0.5963(5) 0.5297(7) 0.2143(5) 0.034(2) Uani 1 1 d .
H212 H 0.5536 0.5345 0.1685 0.041 Uiso 1 1 calc R
C213 C 0.4446(5) 0.6083(7) 0.3206(5) 0.026(2) Uani 1 1 d .
C214 C 0.4746(4) 0.5253(6) 0.3762(5) 0.025(2) Uani 1 1 d .
H214 H 0.5303 0.5147 0.3941 0.030 Uiso 1 1 calc R
C215 C 0.4215(5) 0.4577(6) 0.4051(5) 0.029(2) Uani 1 1 d .
H215 H 0.4417 0.4008 0.4427 0.034 Uiso 1 1 calc R
C216 C 0.3400(5) 0.4720(7) 0.3800(5) 0.024(2) Uani 1 1 d .
C217 C 0.3120(5) 0.5577(7) 0.3261(5) 0.028(2) Uani 1 1 d .
H217 H 0.2565 0.5703 0.3091 0.033 Uiso 1 1 calc R
C218 C 0.3638(5) 0.6241(7) 0.2973(5) 0.032(2) Uani 1 1 d .
H218 H 0.3434 0.6820 0.2606 0.038 Uiso 1 1 calc R

loop_
_atom_site_aniso_label
_atom_site_aniso_U_11
_atom_site_aniso_U_22
_atom_site_aniso_U_33
_atom_site_aniso_U_23
_atom_site_aniso_U_13
_atom_site_aniso_U_12
Au1 0.0352(2) 0.0453(2) 0.0342(2) 0.0055(2) 0.00114(17) -0.01205(19)
Au2 0.0346(2) 0.0287(2) 0.0289(2) 0.00316(18) 0.00794(15) -0.00436(17)
Cl1 0.0509(17) 0.074(2) 0.0543(18) 0.0198(16) -0.0119(14) -0.0203(15)
Cl2 0.0458(14) 0.0441(15) 0.0320(14) 0.0081(12) 0.0041(11) -0.0076(12)
P1 0.0296(13) 0.0320(14) 0.0271(14) 0.0013(11) 0.0079(11) -0.0088(11)
P2 0.0293(13) 0.0222(13) 0.0249(14) 0.0025(10) 0.0068(11) -0.0017(10)
C11 0.025(5) 0.037(6) 0.038(6) -0.001(5) 0.008(5) -0.014(4)
C12 0.029(5) 0.033(6) 0.052(7) -0.025(5) 0.006(5) -0.010(5)
C13 0.033(6) 0.047(7) 0.066(8) 0.002(6) 0.005(5) -0.013(5)
C14 0.036(6) 0.027(6) 0.110(11) -0.013(7) 0.016(7) -0.002(5)
C15 0.057(8) 0.042(8) 0.096(11) -0.030(7) 0.035(7) -0.008(6)
C16 0.052(7) 0.055(7) 0.048(7) 0.004(6) 0.025(6) -0.012(6)
C17 0.033(5) 0.032(5) 0.021(5) 0.007(4) 0.003(4) 0.001(4)
C18 0.038(6) 0.046(6) 0.037(6) 0.003(5) 0.017(5) -0.012(5)
C19 0.057(7) 0.067(8) 0.042(7) -0.010(6) 0.024(6) -0.013(6)
C110 0.090(9) 0.075(8) 0.021(6) -0.004(6) 0.024(7) -0.005(7)
C111 0.064(8) 0.100(10) 0.019(6) -0.004(6) -0.007(5) -0.024(7)
C112 0.034(6) 0.073(8) 0.037(7) 0.003(6) 0.009(5) -0.008(5)
C113 0.024(5) 0.027(6) 0.031(5) -0.002(4) 0.006(4) -0.013(4)
C114 0.030(5) 0.038(6) 0.041(6) -0.002(5) 0.012(5) 0.003(5)
C115 0.041(6) 0.019(5) 0.044(6) -0.004(5) 0.007(5) -0.001(5)
C116 0.023(5) 0.029(6) 0.019(5) -0.002(4) 0.002(4) 0.003(4)
C117 0.030(5) 0.035(6) 0.021(5) 0.008(4) 0.006(4) 0.004(4)
C118 0.041(6) 0.028(5) 0.028(6) 0.013(4) -0.001(5) -0.006(5)
C21 0.028(5) 0.027(5) 0.019(5) -0.002(4) -0.003(4) 0.004(4)
C22 0.030(5) 0.033(6) 0.035(6) -0.002(5) 0.013(5) 0.000(4)
C23 0.041(6) 0.025(6) 0.040(6) 0.002(5) -0.003(5) -0.002(4)
C24 0.047(6) 0.014(5) 0.041(6) -0.004(5) -0.015(5) 0.007(5)
C25 0.042(6) 0.028(6) 0.030(6) 0.000(5) 0.002(5) 0.005(5)
C26 0.037(5) 0.020(5) 0.035(6) 0.002(4) 0.009(5) 0.001(4)
C27 0.022(5) 0.030(5) 0.032(6) 0.010(5) 0.014(4) -0.005(4)
C28 0.036(6) 0.036(6) 0.044(6) -0.002(5) 0.012(5) 0.000(5)
C29 0.024(5) 0.044(6) 0.045(7) 0.003(5) -0.009(5) 0.007(5)
C210 0.036(6) 0.046(7) 0.056(7) -0.005(6) 0.018(6) 0.007(5)
C211 0.038(6) 0.044(6) 0.043(7) -0.015(5) 0.010(5) 0.008(5)
C212 0.033(6) 0.039(6) 0.031(6) -0.002(5) 0.011(5) -0.002(5)
C213 0.028(5) 0.023(5) 0.028(5) -0.003(4) 0.010(4) -0.005(4)
C214 0.018(5) 0.025(5) 0.031(5) 0.006(4) 0.005(4) 0.001(4)
C215 0.041(6) 0.018(5) 0.027(5) 0.003(4) 0.008(4) 0.003(4)
C216 0.023(5) 0.027(5) 0.022(5) -0.008(4) 0.008(4) -0.010(4)
C217 0.017(5) 0.039(6) 0.028(5) 0.000(5) 0.006(4) 0.001(4)
C218 0.040(6) 0.028(5) 0.028(5) -0.003(4) 0.009(5) 0.004(4)

loop_
_atom_type_symbol
_atom_type_description
_atom_type_scat_dispersion_real
_atom_type_scat_dispersion_imag
_atom_type_scat_source
C C 0.0033 0.0016 'International Tables Vol C Tables 4.2.6.8 and 6.1.1.4'
H H 0.0000 0.0000 'International Tables Vol C Tables 4.2.6.8 and 6.1.1.4'
Au Au -2.0133 8.8022 'International Tables Vol C Tables 4.2.6.8 and 6.1.1.4'
Cl Cl 0.1484 0.1585 'International Tables Vol C Tables 4.2.6.8 and 6.1.1.4'
P P 0.1023 0.0942 'International Tables Vol C Tables 4.2.6.8 and 6.1.1.4'

loop_
_geom_angle_atom_site_label_1
_geom_angle_atom_site_label_2
_geom_angle_atom_site_label_3
_geom_angle
P1 Au1 Cl1 177.11(9)
P2 Au2 Cl2 178.96(8)
C11 P1 C113 106.2(4)
C11 P1 C17 106.6(4)
C113 P1 C17 105.0(4)
C11 P1 Au1 111.3(3)
C113 P1 Au1 111.1(3)
C17 P1 Au1 116.0(3)
C21 P2 C213 106.8(4)
C21 P2 C27 105.8(4)
C213 P2 C27 104.9(4)
C21 P2 Au2 113.3(3)
C213 P2 Au2 111.5(3)
C27 P2 Au2 113.9(3)
C12 C11 C16 119.2(9)
C12 C11 P1 122.5(7)
C16 C11 P1 118.3(8)
C11 C12 C13 119.9(9)
C11 C12 H12 120.1
C13 C12 H12 120.1
C14 C13 C12 119.9(10)
C14 C13 H13 120.1
C12 C13 H13 120.1
C15 C14 C13 120.8(10)
C15 C14 H14 119.6
C13 C14 H14 119.6
C16 C15 C14 119.1(11)
C16 C15 H15 120.4
C14 C15 H15 120.4
C15 C16 C11 121.0(10)
C15 C16 H16 119.5
C11 C16 H16 119.5
C18 C17 C112 120.3(8)
C18 C17 P1 120.2(6)
C112 C17 P1 119.4(6)
C17 C18 C19 120.3(9)
C17 C18 H18 119.9
C19 C18 H18 119.9
C110 C19 C18 118.8(9)
C110 C19 H19 120.6
C18 C19 H19 120.6
C19 C110 C111 122.0(9)
C19 C110 H110 119.0
C111 C110 H110 119.0
C112 C111 C110 120.4(10)
C112 C111 H111 119.8
C110 C111 H111 119.8
C111 C112 C17 118.2(9)
C111 C112 H112 120.9
C17 C112 H112 120.9
C114 C113 C118 118.0(7)
C114 C113 P1 119.5(6)
C118 C113 P1 122.5(7)
C115 C114 C113 121.7(8)
C115 C114 H114 119.1
C113 C114 H114 119.1
C114 C115 C116 120.2(8)
C114 C115 H115 119.9
C116 C115 H115 119.9
C117 C116 C115 117.5(8)
C117 C116 C216 121.8(7)
C115 C116 C216 120.5(7)
C116 C117 C118 122.8(8)
C116 C117 H117 118.6
C118 C117 H117 118.6
C117 C118 C113 119.8(8)
C117 C118 H118 120.1
C113 C118 H118 120.1
C22 C21 C26 119.5(8)
C22 C21 P2 119.0(6)
C26 C21 P2 121.5(6)
C23 C22 C21 121.3(8)
C23 C22 H22 119.4
C21 C22 H22 119.4
C22 C23 C24 118.5(8)
C22 C23 H23 120.7
C24 C23 H23 120.7
C25 C24 C23 121.0(8)
C25 C24 H24 119.5
C23 C24 H24 119.5
C24 C25 C26 120.3(8)
C24 C25 H25 119.9
C26 C25 H25 119.9
C25 C26 C21 119.4(8)
C25 C26 H26 120.3
C21 C26 H26 120.3
C212 C27 C28 119.6(8)
C212 C27 P2 119.0(7)
C28 C27 P2 121.3(7)
C29 C28 C27 119.4(9)
C29 C28 H28 120.3
C27 C28 H28 120.3
C28 C29 C210 120.3(9)
C28 C29 H29 119.9
C210 C29 H29 119.9
C211 C210 C29 120.3(9)
C211 C210 H210 119.9
C29 C210 H210 119.9
C210 C211 C212 119.6(9)
C210 C211 H211 120.2
C212 C211 H211 120.2
C211 C212 C27 120.9(9)
C211 C212 H212 119.6
C27 C212 H212 119.6
C218 C213 C214 119.4(7)
C218 C213 P2 120.8(7)
C214 C213 P2 119.8(6)
C213 C214 C215 119.0(7)
C213 C214 H214 120.5
C215 C214 H214 120.5
C216 C215 C214 121.4(7)
C216 C215 H215 119.3
C214 C215 H215 119.3
C215 C216 C217 118.1(7)
C215 C216 C116 118.7(7)
C217 C216 C116 123.1(7)
C218 C217 C216 120.8(8)
C218 C217 H217 119.6
C216 C217 H217 119.6
C217 C218 C213 121.2(8)
C217 C218 H218 119.4
C213 C218 H218 119.4

loop_
_geom_bond_atom_site_label_1
_geom_bond_atom_site_label_2
_geom_bond_distance
Au1 P1 2.228(2)
Au1 Cl1 2.292(3)
Au2 P2 2.229(2)
Au2 Cl2 2.285(2)
P1 C11 1.816(9)
P1 C113 1.819(8)
P1 C17 1.822(8)
P2 C21 1.815(8)
P2 C213 1.822(8)
P2 C27 1.830(8)
C11 C12 1.375(12)
C11 C16 1.403(12)
C12 C13 1.390(12)
C12 H12 0.9500
C13 C14 1.379(14)
C13 H13 0.9500
C14 C15 1.379(14)
C14 H14 0.9500
C15 C16 1.368(13)
C15 H15 0.9500
C16 H16 0.9500
C17 C18 1.373(10)
C17 C112 1.395(11)
C18 C19 1.390(12)
C18 H18 0.9500
C19 C110 1.333(13)
C19 H19 0.9500
C110 C111 1.379(13)
C110 H110 0.9500
C111 C112 1.366(12)
C111 H111 0.9500
C112 H112 0.9500
C113 C114 1.382(11)
C113 C118 1.392(11)
C114 C115 1.382(11)
C114 H114 0.9500
C115 C116 1.398(10)
C115 H115 0.9500
C116 C117 1.370(10)
C116 C216 1.482(10)
C117 C118 1.377(11)
C117 H117 0.9500
C118 H118 0.9500
C21 C22 1.397(11)
C21 C26 1.399(11)
C22 C23 1.374(11)
C22 H22 0.9500
C23 C24 1.405(12)
C23 H23 0.9500
C24 C25 1.375(11)
C24 H24 0.9500
C25 C26 1.390(11)
C25 H25 0.9500
C26 H26 0.9500
C27 C212 1.386(11)
C27 C28 1.389(11)
C28 C29 1.372(11)
C28 H28 0.9500
C29 C210 1.400(12)
C29 H29 0.9500
C210 C211 1.360(12)
C210 H210 0.9500
C211 C212 1.375(11)
C211 H211 0.9500
C212 H212 0.9500
C213 C218 1.376(11)
C213 C214 1.396(10)
C214 C215 1.402(10)
C214 H214 0.9500
C215 C216 1.387(10)
C215 H215 0.9500
C216 C217 1.395(11)
C217 C218 1.375(10)
C217 H217 0.9500
C218 H218 0.9500

loop_
_geom_torsion_atom_site_label_1
_geom_torsion_atom_site_label_2
_geom_torsion_atom_site_label_3
_geom_torsion_atom_site_label_4
_geom_torsion
C113 P1 C11 C12 109.7(7)
C17 P1 C11 C12 -1.9(8)
Au1 P1 C11 C12 -129.2(6)
C113 P1 C11 C16 -71.0(7)
C17 P1 C11 C16 177.5(7)
Au1 P1 C11 C16 50.2(7)
C16 C11 C12 C13 -0.4(12)
P1 C11 C12 C13 179.0(6)
C11 C12 C13 C14 1.4(13)
C12 C13 C14 C15 -0.5(14)
C13 C14 C15 C16 -1.4(15)
C14 C15 C16 C11 2.4(14)
C12 C11 C16 C15 -1.6(13)
P1 C11 C16 C15 179.0(7)
C11 P1 C17 C18 -99.4(7)
C113 P1 C17 C18 148.2(7)
Au1 P1 C17 C18 25.2(8)
C11 P1 C17 C112 79.6(8)
C113 P1 C17 C112 -32.8(8)
Au1 P1 C17 C112 -155.9(6)
C112 C17 C18 C19 0.0(14)
P1 C17 C18 C19 178.9(7)
C17 C18 C19 C110 1.5(15)
C18 C19 C110 C111 -1.4(17)
C19 C110 C111 C112 0.0(18)
C110 C111 C112 C17 1.4(16)
C18 C17 C112 C111 -1.4(14)
P1 C17 C112 C111 179.7(8)
C11 P1 C113 C114 177.0(7)
C17 P1 C113 C114 -70.3(8)
Au1 P1 C113 C114 55.7(7)
C11 P1 C113 C118 -1.3(8)
C17 P1 C113 C118 111.4(7)
Au1 P1 C113 C118 -122.5(7)
C118 C113 C114 C115 1.3(13)
P1 C113 C114 C115 -177.1(7)
C113 C114 C115 C116 0.2(13)
C114 C115 C116 C117 -0.9(12)
C114 C115 C116 C216 174.7(8)
C115 C116 C117 C118 0.0(12)
C216 C116 C117 C118 -175.5(7)
C116 C117 C118 C113 1.6(13)
C114 C113 C118 C117 -2.1(12)
P1 C113 C118 C117 176.2(6)
C213 P2 C21 C22 -177.7(6)
C27 P2 C21 C22 70.9(7)
Au2 P2 C21 C22 -54.6(7)
C213 P2 C21 C26 2.6(8)
C27 P2 C21 C26 -108.8(7)
Au2 P2 C21 C26 125.7(6)
C26 C21 C22 C23 -0.5(12)
P2 C21 C22 C23 179.9(6)
C21 C22 C23 C24 -0.5(12)
C22 C23 C24 C25 0.7(13)
C23 C24 C25 C26 0.1(13)
C24 C25 C26 C21 -1.1(12)
C22 C21 C26 C25 1.3(12)
P2 C21 C26 C25 -179.1(6)
C21 P2 C27 C212 -157.4(6)
C213 P2 C27 C212 89.9(7)
Au2 P2 C27 C212 -32.3(7)
C21 P2 C27 C28 26.5(8)
C213 P2 C27 C28 -86.2(7)
Au2 P2 C27 C28 151.7(6)
C212 C27 C28 C29 -0.4(12)
P2 C27 C28 C29 175.7(6)
C27 C28 C29 C210 1.2(13)
C28 C29 C210 C211 -2.0(14)
C29 C210 C211 C212 1.9(14)
C210 C211 C212 C27 -1.1(13)
C28 C27 C212 C211 0.4(12)
P2 C27 C212 C211 -175.8(6)
C21 P2 C213 C218 98.5(7)
C27 P2 C213 C218 -149.4(7)
Au2 P2 C213 C218 -25.7(7)
C21 P2 C213 C214 -84.0(7)
C27 P2 C213 C214 28.0(7)
Au2 P2 C213 C214 151.7(6)
C218 C213 C214 C215 1.8(11)
P2 C213 C214 C215 -175.6(6)
C213 C214 C215 C216 -0.3(12)
C214 C215 C216 C217 -1.4(11)
C214 C215 C216 C116 175.5(7)
C117 C116 C216 C215 -40.9(11)
C115 C116 C216 C215 143.7(8)
C117 C116 C216 C217 135.9(8)
C115 C116 C216 C217 -39.5(11)
C215 C216 C217 C218 1.5(11)
C116 C216 C217 C218 -175.2(7)
C216 C217 C218 C213 0.0(12)
C214 C213 C218 C217 -1.7(12)
P2 C213 C218 C217 175.7(6)

loop_
_platon_squeeze_void_nr
_platon_squeeze_void_average_x
_platon_squeeze_void_average_y
_platon_squeeze_void_average_z
_platon_squeeze_void_volume
_platon_squeeze_void_count_electrons
1 0.000 -0.001 0.000 183.7 34.1
2 1.000 0.499 0.500 183.7 34.7
